data_4302648
loop_
_publ_author_name
'Piotr Sobota'
'Anna Dr\;ag-Jarz\;abek'
'\/Lukasz John'
'J\'ozef Utko'
'Lucjan B. Jerzykiewicz'
'Marek Duczmal'

_publ_section_title
;
Cyclopentadienyl/Alkoxo Ligand Exchange in Group 4 Metallocenes: A
Convenient Route to Heterometallic Species
;
_journal_name_full 'Inorganic Chemistry'
_journal_page_first 6584
_journal_page_last 6593
_journal_paper_doi 10.1021/ic900498x
_journal_volume 48
_journal_year 2009
_chemical_formula_moiety 'C24 H56 Ca4 Cl6 O17 Zr2, 2(C H2 Cl2)'
_chemical_formula_sum 'C26 H60 Ca4 Cl10 O17 Zr2'
_chemical_formula_weight 1342.00
_chemical_name_systematic
;
 ?
;
_space_group_IT_number 2
_symmetry_cell_setting triclinic
_symmetry_Int_Tables_number 2
_symmetry_space_group_name_Hall '-P 1'
_symmetry_space_group_name_H-M 'P -1'
_atom_sites_solution_hydrogens geom
_atom_sites_solution_primary direct
_atom_sites_solution_secondary difmap
_audit_creation_method SHELXL-97
_cell_angle_alpha 104.15(4)
_cell_angle_beta 115.31(5)
_cell_angle_gamma 92.92(4)
_cell_formula_units_Z 1
_cell_length_a 11.019(5)
_cell_length_b 11.808(5)
_cell_length_c 11.829(6)
_cell_measurement_reflns_used 8356
_cell_measurement_temperature 100(2)
_cell_measurement_theta_max 26.00
_cell_measurement_theta_min 2.92
_cell_volume 1327.8(13)
_computing_cell_refinement
;
CrysAlis RED. Version 1.171.31 Oxford Diffraction, 2006)
;
_computing_data_collection
;
CrysAlis CCD. Version 1.171.31 (Oxford Diffraction, 2006)
;
_computing_data_reduction
;
CrysAlis RED. Version 1.171.31 (Oxford Diffraction, 2006)
;
_computing_molecular_graphics ' DIAMOND. Version 3.1e. (Brandenburg, K.  2007)'
_computing_publication_material
;
SHELXTL. Version 6.14 (Bruker, 2003)
Platon Version 1.081 (Spek, A. L. 2005)
enCIFer Version 1.2, (Allen <i>et al.</i>,  2004)
publCIF Version 1.0_c  (Westrip, S. P. 2007)
;
_computing_structure_refinement 'SHELXTL. Version 6.14 (Bruker, 2003)'
_computing_structure_solution 'SHELXTL. Version 6.14 (Bruker, 2003)'
_diffrn_ambient_temperature 100(2)
_diffrn_measured_fraction_theta_full 0.991
_diffrn_measured_fraction_theta_max 0.991
_diffrn_measurement_device_type 'Kuma KM-4 CCD kappa-axis diffractometer'
_diffrn_measurement_method \w
_diffrn_radiation_monochromator graphite
_diffrn_radiation_source 'fine-focus sealed tube'
_diffrn_radiation_type MoK\a
_diffrn_radiation_wavelength 0.71073
_diffrn_reflns_av_R_equivalents 0.0189
_diffrn_reflns_av_sigmaI/netI 0.0258
_diffrn_reflns_limit_h_max 13
_diffrn_reflns_limit_h_min -13
_diffrn_reflns_limit_k_max 14
_diffrn_reflns_limit_k_min -14
_diffrn_reflns_limit_l_max 12
_diffrn_reflns_limit_l_min -14
_diffrn_reflns_number 10492
_diffrn_reflns_theta_full 26.09
_diffrn_reflns_theta_max 26.09
_diffrn_reflns_theta_min 2.93
_exptl_absorpt_coefficient_mu 1.338
_exptl_absorpt_correction_T_max 0.96
_exptl_absorpt_correction_T_min 0.75
_exptl_absorpt_correction_type multi-scan
_exptl_absorpt_process_details
;
Blessing, Acta Cryst. (1995), A51, 33-38
;
_exptl_crystal_colour colorless
_exptl_crystal_density_diffrn 1.678
_exptl_crystal_density_method 'not measured'
_exptl_crystal_description plate
_exptl_crystal_F_000 682
_exptl_crystal_size_max 0.212
_exptl_crystal_size_mid 0.182
_exptl_crystal_size_min 0.036
_refine_diff_density_max 1.047
_refine_diff_density_min -0.476
_refine_diff_density_rms 0.088
_refine_ls_extinction_method none
_refine_ls_goodness_of_fit_ref 1.067
_refine_ls_hydrogen_treatment constr
_refine_ls_matrix_type full
_refine_ls_number_parameters 272
_refine_ls_number_reflns 5230
_refine_ls_number_restraints 0
_refine_ls_restrained_S_all 1.067
_refine_ls_R_factor_all 0.0353
_refine_ls_R_factor_gt 0.0281
_refine_ls_shift/su_max 0.001
_refine_ls_shift/su_mean 0.000
_refine_ls_structure_factor_coef Fsqd
_refine_ls_weighting_details 'calc w=1/[\s^2^(Fo^2^)+(0.0514P)^2^+0.0000P] where P=(Fo^2^+2Fc^2^)/3'
_refine_ls_weighting_scheme calc
_refine_ls_wR_factor_gt 0.0742
_refine_ls_wR_factor_ref 0.0773
_reflns_number_gt 4501
_reflns_number_total 5230
_reflns_threshold_expression >2sigma(I)
_cod_data_source_file ic900498x_si_001_3.cif
_cod_data_source_block CCDC720272
_cod_depositor_comments
;
The following automatic conversions were performed:
'_symmetry_cell_setting' value 'Triclinic' changed to 'triclinic'
according to '/home/saulius/struct/CIF-dictionaries/cif_core.dic'
dictionary named 'cif_core.dic' version 2.4.1 from 2010-06-29.

Automatic conversion script
Id: cif_fix_enum 1527 2010-12-29 10:47:43Z saulius 
;
_cod_database_code 4302648

loop_
_symmetry_equiv_pos_site_id
_symmetry_equiv_pos_as_xyz
1 x,y,z
2 -x,-y,-z

loop_
_atom_site_label
_atom_site_type_symbol
_atom_site_fract_x
_atom_site_fract_y
_atom_site_fract_z
_atom_site_U_iso_or_equiv
_atom_site_adp_type
_atom_site_occupancy
_atom_site_symmetry_multiplicity
_atom_site_calc_flag
_atom_site_refinement_flags
_atom_site_disorder_assembly
_atom_site_disorder_group
Zr1 Zr 0.83951(2) -0.118996(19) 0.33749(2) 0.01017(7) Uani 1 1 d . . .
Ca1 Ca 1.14081(5) 0.02555(4) 0.34278(4) 0.01321(11) Uani 1 1 d . . .
Ca2 Ca 0.85965(5) 0.19730(4) 0.43103(4) 0.01311(11) Uani 1 1 d . . .
Cl1 Cl 0.64225(6) -0.26550(5) 0.13538(5) 0.01661(13) Uani 1 1 d . . .
Cl2 Cl 1.00057(6) 0.20735(5) 0.28939(6) 0.01724(13) Uani 1 1 d . . .
Cl3 Cl 0.74127(6) 0.15774(5) 0.58175(6) 0.01703(13) Uani 1 1 d . . .
O1 O 1.0000 0.0000 0.5000 0.0148(5) Uani 1 2 d S . .
O11 O 0.93142(16) -0.10026(14) 0.22263(15) 0.0134(3) Uani 1 1 d . . .
C11 C 0.8930(3) -0.1243(2) 0.0873(2) 0.0192(5) Uani 1 1 d . . .
H11A H 0.8742 -0.0510 0.0613 0.023 Uiso 1 1 calc R . .
H11B H 0.8085 -0.1846 0.0361 0.023 Uiso 1 1 calc R . .
C12 C 1.0050(3) -0.1690(2) 0.0580(2) 0.0219(6) Uani 1 1 d . . .
H12A H 1.0235 -0.2429 0.0826 0.026 Uiso 1 1 calc R . .
H12B H 0.9777 -0.1861 -0.0366 0.026 Uiso 1 1 calc R . .
O10 O 1.12492(17) -0.07801(15) 0.13290(16) 0.0180(4) Uani 1 1 d . . .
C13 C 1.2395(3) -0.1175(3) 0.1180(3) 0.0272(6) Uani 1 1 d . . .
H13A H 1.2199 -0.1359 0.0259 0.041 Uiso 1 1 calc R . .
H13B H 1.2569 -0.1888 0.1466 0.041 Uiso 1 1 calc R . .
H13C H 1.3201 -0.0548 0.1714 0.041 Uiso 1 1 calc R . .
O21 O 0.73226(16) -0.13628(14) 0.43927(15) 0.0148(3) Uani 1 1 d . . .
C21 C 0.5952(2) -0.1669(2) 0.4156(2) 0.0152(5) Uani 1 1 d . . .
H21A H 0.5400 -0.2179 0.3244 0.018 Uiso 1 1 calc R . .
H21B H 0.5556 -0.0940 0.4272 0.018 Uiso 1 1 calc R . .
C22 C 0.5916(2) -0.2317(2) 0.5090(2) 0.0165(5) Uani 1 1 d . . .
H22A H 0.4963 -0.2557 0.4912 0.020 Uiso 1 1 calc R . .
H22B H 0.6326 -0.3039 0.4991 0.020 Uiso 1 1 calc R . .
O20 O 0.66855(17) -0.15185(15) 0.63979(16) 0.0166(4) Uani 1 1 d . . .
C23 C 0.6760(3) -0.2091(3) 0.7349(3) 0.0236(6) Uani 1 1 d . . .
H23A H 0.7248 -0.1523 0.8226 0.035 Uiso 1 1 calc R . .
H23B H 0.7247 -0.2757 0.7289 0.035 Uiso 1 1 calc R . .
H23C H 0.5836 -0.2387 0.7188 0.035 Uiso 1 1 calc R . .
O31 O 0.73457(16) 0.01495(15) 0.28620(15) 0.0142(3) Uani 1 1 d . . .
C31 C 0.5972(2) 0.0266(2) 0.2204(2) 0.0150(5) Uani 1 1 d . . .
H31A H 0.5602 0.0501 0.2840 0.018 Uiso 1 1 calc R . .
H31B H 0.5425 -0.0503 0.1563 0.018 Uiso 1 1 calc R . .
C32 C 0.5878(2) 0.1192(2) 0.1510(2) 0.0139(5) Uani 1 1 d . . .
H32A H 0.6255 0.0965 0.0879 0.017 Uiso 1 1 calc R . .
H32B H 0.4914 0.1267 0.1024 0.017 Uiso 1 1 calc R . .
O30 O 0.66530(17) 0.23067(15) 0.24875(16) 0.0164(4) Uani 1 1 d . . .
C33 C 0.6776(3) 0.3208(2) 0.1902(3) 0.0231(6) Uani 1 1 d . . .
H33A H 0.5866 0.3296 0.1301 0.035 Uiso 1 1 calc R . .
H33B H 0.7303 0.2981 0.1418 0.035 Uiso 1 1 calc R . .
H33C H 0.7245 0.3963 0.2588 0.035 Uiso 1 1 calc R . .
O41 O 1.06848(16) 0.25906(14) 0.61602(15) 0.0130(3) Uani 1 1 d . . .
C41 C 1.1048(2) 0.3840(2) 0.6500(2) 0.0183(5) Uani 1 1 d . . .
H41A H 1.1240 0.4048 0.5824 0.022 Uiso 1 1 calc R . .
H41B H 1.1886 0.4126 0.7345 0.022 Uiso 1 1 calc R . .
C42 C 0.9916(3) 0.4437(2) 0.6611(2) 0.0217(6) Uani 1 1 d . . .
H42A H 0.9711 0.4229 0.7280 0.026 Uiso 1 1 calc R . .
H42B H 1.0188 0.5310 0.6876 0.026 Uiso 1 1 calc R . .
O40 O 0.87299(17) 0.40378(15) 0.53506(16) 0.0179(4) Uani 1 1 d . . .
C43 C 0.7585(3) 0.4519(2) 0.5419(3) 0.0248(6) Uani 1 1 d . . .
H43A H 0.7804 0.5387 0.5701 0.037 Uiso 1 1 calc R . .
H43B H 0.7378 0.4252 0.6050 0.037 Uiso 1 1 calc R . .
H43C H 0.6791 0.4245 0.4555 0.037 Uiso 1 1 calc R . .
C1 C 0.3492(3) 0.5306(3) 0.0852(3) 0.0303(7) Uani 1 1 d . . .
H1A H 0.3640 0.4709 0.0195 0.036 Uiso 1 1 calc R . .
H1B H 0.3938 0.6096 0.0946 0.036 Uiso 1 1 calc R . .
Cl11 Cl 0.42492(9) 0.49998(8) 0.23626(8) 0.0424(2) Uani 1 1 d . . .
Cl12 Cl 0.17319(9) 0.52872(10) 0.02945(10) 0.0598(3) Uani 1 1 d . . .

loop_
_atom_site_aniso_label
_atom_site_aniso_U_11
_atom_site_aniso_U_22
_atom_site_aniso_U_33
_atom_site_aniso_U_23
_atom_site_aniso_U_13
_atom_site_aniso_U_12
Zr1 0.00893(12) 0.00981(12) 0.01068(12) 0.00185(8) 0.00423(9) 0.00042(8)
Ca1 0.0119(2) 0.0132(2) 0.0135(2) 0.00262(19) 0.00569(19) 0.00080(19)
Ca2 0.0116(2) 0.0128(2) 0.0130(2) 0.00257(18) 0.00454(19) 0.00091(19)
Cl1 0.0138(3) 0.0153(3) 0.0150(3) 0.0002(2) 0.0041(2) -0.0012(2)
Cl2 0.0190(3) 0.0176(3) 0.0195(3) 0.0078(2) 0.0112(2) 0.0053(2)
Cl3 0.0169(3) 0.0173(3) 0.0206(3) 0.0067(2) 0.0110(2) 0.0057(2)
O1 0.0146(12) 0.0124(12) 0.0152(11) 0.0017(9) 0.0062(10) 0.0015(9)
O11 0.0135(8) 0.0150(9) 0.0108(8) 0.0020(6) 0.0060(6) -0.0002(7)
C11 0.0161(12) 0.0262(14) 0.0120(12) 0.0040(10) 0.0050(10) -0.0027(11)
C12 0.0227(13) 0.0244(14) 0.0138(12) -0.0030(10) 0.0096(10) -0.0048(11)
O10 0.0144(9) 0.0212(9) 0.0192(9) 0.0017(7) 0.0109(7) 0.0004(7)
C13 0.0230(14) 0.0318(16) 0.0314(15) 0.0046(12) 0.0188(12) 0.0067(12)
O21 0.0115(8) 0.0151(9) 0.0165(8) 0.0023(7) 0.0068(7) -0.0006(7)
C21 0.0100(11) 0.0169(12) 0.0174(12) 0.0039(10) 0.0060(9) 0.0000(9)
C22 0.0143(12) 0.0147(12) 0.0188(12) 0.0033(10) 0.0072(10) -0.0010(10)
O20 0.0159(9) 0.0181(9) 0.0155(8) 0.0051(7) 0.0070(7) 0.0001(7)
C23 0.0233(14) 0.0318(15) 0.0218(13) 0.0144(12) 0.0123(11) 0.0040(12)
O31 0.0107(8) 0.0153(8) 0.0145(8) 0.0035(7) 0.0043(7) 0.0021(7)
C31 0.0109(11) 0.0140(12) 0.0181(12) 0.0044(9) 0.0047(9) 0.0031(9)
C32 0.0124(11) 0.0128(11) 0.0116(11) 0.0025(9) 0.0016(9) 0.0037(9)
O30 0.0158(9) 0.0141(9) 0.0163(8) 0.0049(7) 0.0045(7) 0.0018(7)
C33 0.0257(14) 0.0169(13) 0.0251(13) 0.0094(11) 0.0085(11) 0.0019(11)
O41 0.0132(8) 0.0090(8) 0.0149(8) 0.0024(6) 0.0055(7) -0.0005(6)
C41 0.0144(12) 0.0100(12) 0.0234(13) 0.0042(10) 0.0031(10) -0.0016(10)
C42 0.0256(14) 0.0119(12) 0.0181(12) 0.0000(10) 0.0039(11) 0.0013(10)
O40 0.0163(9) 0.0163(9) 0.0197(9) 0.0039(7) 0.0073(7) 0.0053(7)
C43 0.0225(14) 0.0238(14) 0.0333(15) 0.0097(12) 0.0160(12) 0.0090(11)
C1 0.0308(16) 0.0254(15) 0.0314(16) 0.0023(12) 0.0147(13) 0.0016(13)
Cl11 0.0515(5) 0.0396(5) 0.0416(4) 0.0151(4) 0.0240(4) 0.0122(4)
Cl12 0.0313(5) 0.0607(6) 0.0650(6) -0.0011(5) 0.0123(4) 0.0080(4)

loop_
_atom_type_symbol
_atom_type_description
_atom_type_scat_dispersion_real
_atom_type_scat_dispersion_imag
_atom_type_scat_source
C C 0.0033 0.0016 'International Tables Vol C Tables 4.2.6.8 and 6.1.1.4'
H H 0.0000 0.0000 'International Tables Vol C Tables 4.2.6.8 and 6.1.1.4'
O O 0.0106 0.0060 'International Tables Vol C Tables 4.2.6.8 and 6.1.1.4'
Cl Cl 0.1484 0.1585 'International Tables Vol C Tables 4.2.6.8 and 6.1.1.4'
Ca Ca 0.2262 0.3064 'International Tables Vol C Tables 4.2.6.8 and 6.1.1.4'
Zr Zr -2.9673 0.5597 'International Tables Vol C Tables 4.2.6.8 and 6.1.1.4'

loop_
_geom_angle_atom_site_label_1
_geom_angle_atom_site_label_2
_geom_angle_atom_site_label_3
_geom_angle
_geom_angle_site_symmetry_1
_geom_angle_site_symmetry_3
_geom_angle_publ_flag
O21 Zr1 O41 90.24(7) . 2_756 ?
O21 Zr1 O11 175.00(6) . . ?
O41 Zr1 O11 93.27(7) 2_756 . ?
O21 Zr1 O31 87.43(7) . . ?
O41 Zr1 O31 176.20(6) 2_756 . ?
O11 Zr1 O31 88.87(7) . . ?
O21 Zr1 O1 92.91(6) . . ?
O41 Zr1 O1 90.78(7) 2_756 . ?
O11 Zr1 O1 90.60(6) . . ?
O31 Zr1 O1 92.33(7) . . ?
O21 Zr1 Cl1 87.63(6) . . ?
O41 Zr1 Cl1 89.32(7) 2_756 . ?
O11 Zr1 Cl1 88.85(6) . . ?
O31 Zr1 Cl1 87.58(7) . . ?
O1 Zr1 Cl1 179.45(5) . . ?
O21 Zr1 Ca1 37.68(6) . 2_756 ?
O41 Zr1 Ca1 89.01(6) 2_756 2_756 ?
O11 Zr1 Ca1 145.85(5) . 2_756 ?
O31 Zr1 Ca1 90.97(6) . 2_756 ?
O1 Zr1 Ca1 55.28(4) . 2_756 ?
Cl1 Zr1 Ca1 125.26(4) . 2_756 ?
O21 Zr1 Ca2 90.50(6) . . ?
O41 Zr1 Ca2 145.96(6) 2_756 . ?
O11 Zr1 Ca2 88.58(6) . . ?
O31 Zr1 Ca2 37.15(6) . . ?
O1 Zr1 Ca2 55.19(4) . . ?
Cl1 Zr1 Ca2 124.71(5) . . ?
Ca1 Zr1 Ca2 71.46(4) 2_756 . ?
O21 Zr1 Ca2 92.84(6) . 2_756 ?
O41 Zr1 Ca2 36.30(5) 2_756 2_756 ?
O11 Zr1 Ca2 92.10(6) . 2_756 ?
O31 Zr1 Ca2 146.81(5) . 2_756 ?
O1 Zr1 Ca2 54.50(5) . 2_756 ?
Cl1 Zr1 Ca2 125.60(5) . 2_756 ?
Ca1 Zr1 Ca2 70.25(5) 2_756 2_756 ?
Ca2 Zr1 Ca2 109.69(6) . 2_756 ?
O21 Zr1 Ca1 147.11(5) . . ?
O41 Zr1 Ca1 91.87(6) 2_756 . ?
O11 Zr1 Ca1 36.38(5) . . ?
O31 Zr1 Ca1 91.71(6) . . ?
O1 Zr1 Ca1 54.25(4) . . ?
Cl1 Zr1 Ca1 125.21(5) . . ?
Ca1 Zr1 Ca1 109.53(6) 2_756 . ?
Ca2 Zr1 Ca1 70.09(4) . . ?
Ca2 Zr1 Ca1 70.59(4) 2_756 . ?
O11 Ca1 O21 134.80(7) . 2_756 ?
O11 Ca1 O10 72.16(8) . . ?
O21 Ca1 O10 151.14(6) 2_756 . ?
O11 Ca1 O20 152.13(6) . 2_756 ?
O21 Ca1 O20 72.06(8) 2_756 2_756 ?
O10 Ca1 O20 83.57(8) . 2_756 ?
O11 Ca1 Cl3 89.68(6) . 2_756 ?
O21 Ca1 Cl3 85.74(7) 2_756 2_756 ?
O10 Ca1 Cl3 84.20(6) . 2_756 ?
O20 Ca1 Cl3 101.52(6) 2_756 2_756 ?
O11 Ca1 Cl2 86.72(6) . . ?
O21 Ca1 Cl2 90.92(7) 2_756 . ?
O10 Ca1 Cl2 102.52(6) . . ?
O20 Ca1 Cl2 85.36(6) 2_756 . ?
Cl3 Ca1 Cl2 170.98(3) 2_756 . ?
O11 Ca1 O1 66.70(6) . . ?
O21 Ca1 O1 68.10(6) 2_756 . ?
O10 Ca1 O1 137.29(6) . . ?
O20 Ca1 O1 139.10(5) 2_756 . ?
Cl3 Ca1 O1 84.59(4) 2_756 . ?
Cl2 Ca1 O1 86.39(4) . . ?
O11 Ca1 C21 158.42(7) . 2_756 ?
O21 Ca1 C21 26.03(7) 2_756 2_756 ?
O10 Ca1 C21 125.23(8) . 2_756 ?
O20 Ca1 C21 49.43(7) 2_756 2_756 ?
Cl3 Ca1 C21 80.52(7) 2_756 2_756 ?
Cl2 Ca1 C21 100.02(7) . 2_756 ?
O1 Ca1 C21 93.09(6) . 2_756 ?
O11 Ca1 C11 25.61(6) . . ?
O21 Ca1 C11 159.32(7) 2_756 . ?
O10 Ca1 C11 49.34(7) . . ?
O20 Ca1 C11 126.62(8) 2_756 . ?
Cl3 Ca1 C11 97.46(7) 2_756 . ?
Cl2 Ca1 C11 82.78(7) . . ?
O1 Ca1 C11 91.78(7) . . ?
C21 Ca1 C11 174.52(7) 2_756 . ?
O11 Ca1 C12 47.86(8) . . ?
O21 Ca1 C12 167.86(7) 2_756 . ?
O10 Ca1 C12 24.55(6) . . ?
O20 Ca1 C12 107.95(8) 2_756 . ?
Cl3 Ca1 C12 82.36(7) 2_756 . ?
Cl2 Ca1 C12 101.20(7) . . ?
O1 Ca1 C12 112.95(7) . . ?
C21 Ca1 C12 147.16(7) 2_756 . ?
C11 Ca1 C12 27.44(7) . . ?
O11 Ca1 C22 171.06(6) . 2_756 ?
O21 Ca1 C22 47.60(7) 2_756 2_756 ?
O10 Ca1 C22 107.76(8) . 2_756 ?
O20 Ca1 C22 24.60(6) 2_756 2_756 ?
Cl3 Ca1 C22 99.22(7) 2_756 2_756 ?
Cl2 Ca1 C22 84.57(7) . 2_756 ?
O1 Ca1 C22 114.67(6) . 2_756 ?
C21 Ca1 C22 27.40(7) 2_756 2_756 ?
C11 Ca1 C22 149.81(7) . 2_756 ?
C12 Ca1 C22 132.29(8) . 2_756 ?
O11 Ca1 Zr1 102.18(7) . 2_756 ?
O21 Ca1 Zr1 32.64(5) 2_756 2_756 ?
O10 Ca1 Zr1 168.08(5) . 2_756 ?
O20 Ca1 Zr1 104.09(7) 2_756 2_756 ?
Cl3 Ca1 Zr1 85.30(5) 2_756 2_756 ?
Cl2 Ca1 Zr1 87.37(5) . 2_756 ?
O1 Ca1 Zr1 35.49(3) . 2_756 ?
C21 Ca1 Zr1 58.12(6) 2_756 2_756 ?
C11 Ca1 Zr1 126.98(6) . 2_756 ?
C12 Ca1 Zr1 147.35(6) . 2_756 ?
C22 Ca1 Zr1 79.49(7) 2_756 2_756 ?
O31 Ca2 O41 134.56(8) . . ?
O31 Ca2 O40 150.83(7) . . ?
O41 Ca2 O40 72.86(8) . . ?
O31 Ca2 O30 71.58(8) . . ?
O41 Ca2 O30 152.97(6) . . ?
O40 Ca2 O30 83.32(8) . . ?
O31 Ca2 Cl3 86.26(6) . . ?
O41 Ca2 Cl3 89.45(6) . . ?
O40 Ca2 Cl3 84.06(6) . . ?
O30 Ca2 Cl3 100.82(6) . . ?
O31 Ca2 Cl2 90.26(6) . . ?
O41 Ca2 Cl2 86.82(6) . . ?
O40 Ca2 Cl2 102.97(6) . . ?
O30 Ca2 Cl2 86.25(6) . . ?
Cl3 Ca2 Cl2 170.66(3) . . ?
O31 Ca2 O1 67.95(6) . . ?
O41 Ca2 O1 66.60(6) . . ?
O40 Ca2 O1 137.81(6) . . ?
O30 Ca2 O1 138.76(6) . . ?
Cl3 Ca2 O1 84.35(4) . . ?
Cl2 Ca2 O1 86.31(4) . . ?
O31 Ca2 C31 25.75(6) . . ?
O41 Ca2 C31 157.27(7) . . ?
O40 Ca2 C31 125.11(8) . . ?
O30 Ca2 C31 49.70(7) . . ?
Cl3 Ca2 C31 79.82(7) . . ?
Cl2 Ca2 C31 100.60(7) . . ?
O1 Ca2 C31 92.26(7) . . ?
O31 Ca2 C41 159.39(7) . . ?
O41 Ca2 C41 25.84(6) . . ?
O40 Ca2 C41 49.59(7) . . ?
O30 Ca2 C41 127.21(8) . . ?
Cl3 Ca2 C41 96.87(7) . . ?
Cl2 Ca2 C41 83.42(7) . . ?
O1 Ca2 C41 92.01(7) . . ?
C31 Ca2 C41 174.32(7) . . ?
O31 Ca2 C42 167.61(7) . . ?
O41 Ca2 C42 48.23(8) . . ?
O40 Ca2 C42 24.96(6) . . ?
O30 Ca2 C42 108.20(8) . . ?
Cl3 Ca2 C42 81.61(7) . . ?
Cl2 Ca2 C42 102.11(7) . . ?
O1 Ca2 C42 113.02(7) . . ?
C31 Ca2 C42 146.80(7) . . ?
C41 Ca2 C42 27.52(7) . . ?
O31 Ca2 Zr1 32.63(5) . . ?
O41 Ca2 Zr1 101.92(7) . . ?
O40 Ca2 Zr1 167.87(5) . . ?
O30 Ca2 Zr1 103.83(7) . . ?
Cl3 Ca2 Zr1 84.96(4) . . ?
Cl2 Ca2 Zr1 87.44(4) . . ?
O1 Ca2 Zr1 35.33(3) . . ?
C31 Ca2 Zr1 57.49(6) . . ?
C41 Ca2 Zr1 127.11(6) . . ?
C42 Ca2 Zr1 147.03(6) . . ?
O31 Ca2 Zr1 102.93(7) . 2_756 ?
O41 Ca2 Zr1 31.63(5) . 2_756 ?
O40 Ca2 Zr1 103.71(7) . 2_756 ?
O30 Ca2 Zr1 170.91(4) . 2_756 ?
Cl3 Ca2 Zr1 85.80(4) . 2_756 ?
Cl2 Ca2 Zr1 86.53(4) . 2_756 ?
O1 Ca2 Zr1 34.98(3) . 2_756 ?
C31 Ca2 Zr1 126.65(6) . 2_756 ?
C41 Ca2 Zr1 57.24(7) . 2_756 ?
C42 Ca2 Zr1 78.76(7) . 2_756 ?
Zr1 Ca2 Zr1 70.31(6) . 2_756 ?
Ca2 Cl2 Ca1 97.90(4) . . ?
Ca1 Cl3 Ca2 100.46(4) 2_756 . ?
Zr1 O1 Zr1 179.999(11) 2_756 . ?
Zr1 O1 Ca1 90.77(5) 2_756 2_756 ?
Zr1 O1 Ca1 89.23(5) . 2_756 ?
Zr1 O1 Ca1 89.23(5) 2_756 . ?
Zr1 O1 Ca1 90.77(5) . . ?
Ca1 O1 Ca1 180.0 2_756 . ?
Zr1 O1 Ca2 89.48(5) 2_756 2_756 ?
Zr1 O1 Ca2 90.52(5) . 2_756 ?
Ca1 O1 Ca2 89.40(4) 2_756 2_756 ?
Ca1 O1 Ca2 90.60(4) . 2_756 ?
Zr1 O1 Ca2 90.52(5) 2_756 . ?
Zr1 O1 Ca2 89.48(5) . . ?
Ca1 O1 Ca2 90.60(4) 2_756 . ?
Ca1 O1 Ca2 89.40(4) . . ?
Ca2 O1 Ca2 180.0 2_756 . ?
C11 O11 Zr1 137.36(15) . . ?
C11 O11 Ca1 109.43(15) . . ?
Zr1 O11 Ca1 111.87(8) . . ?
O11 C11 C12 110.3(2) . . ?
O11 C11 Ca1 44.96(11) . . ?
C12 C11 Ca1 81.33(14) . . ?
O11 C11 H11A 109.6 . . ?
C12 C11 H11A 109.6 . . ?
Ca1 C11 H11A 89.0 . . ?
O11 C11 H11B 109.6 . . ?
C12 C11 H11B 109.6 . . ?
Ca1 C11 H11B 154.1 . . ?
H11A C11 H11B 108.1 . . ?
O10 C12 C11 107.7(2) . . ?
O10 C12 Ca1 44.07(11) . . ?
C11 C12 Ca1 71.23(14) . . ?
O10 C12 H12A 110.2 . . ?
C11 C12 H12A 110.2 . . ?
Ca1 C12 H12A 100.9 . . ?
O10 C12 H12B 110.2 . . ?
C11 C12 H12B 110.2 . . ?
Ca1 C12 H12B 147.4 . . ?
H12A C12 H12B 108.5 . . ?
C13 O10 C12 111.1(2) . . ?
C13 O10 Ca1 122.42(16) . . ?
C12 O10 Ca1 111.38(14) . . ?
O10 C13 H13A 109.5 . . ?
O10 C13 H13B 109.5 . . ?
H13A C13 H13B 109.5 . . ?
O10 C13 H13C 109.5 . . ?
H13A C13 H13C 109.5 . . ?
H13B C13 H13C 109.5 . . ?
C21 O21 Zr1 139.36(15) . . ?
C21 O21 Ca1 108.19(14) . 2_756 ?
Zr1 O21 Ca1 109.69(8) . 2_756 ?
O21 C21 C22 109.7(2) . . ?
O21 C21 Ca1 45.78(10) . 2_756 ?
C22 C21 Ca1 82.02(14) . 2_756 ?
O21 C21 H21A 109.7 . . ?
C22 C21 H21A 109.7 . . ?
Ca1 C21 H21A 155.4 2_756 . ?
O21 C21 H21B 109.7 . . ?
C22 C21 H21B 109.7 . . ?
Ca1 C21 H21B 86.7 2_756 . ?
H21A C21 H21B 108.2 . . ?
O20 C22 C21 107.4(2) . . ?
O20 C22 Ca1 44.16(11) . 2_756 ?
C21 C22 Ca1 70.58(13) . 2_756 ?
O20 C22 H22A 110.2 . . ?
C21 C22 H22A 110.2 . . ?
Ca1 C22 H22A 147.0 2_756 . ?
O20 C22 H22B 110.2 . . ?
C21 C22 H22B 110.2 . . ?
Ca1 C22 H22B 101.4 2_756 . ?
H22A C22 H22B 108.5 . . ?
C23 O20 C22 110.87(19) . . ?
C23 O20 Ca1 124.14(15) . 2_756 ?
C22 O20 Ca1 111.25(14) . 2_756 ?
O20 C23 H23A 109.5 . . ?
O20 C23 H23B 109.5 . . ?
H23A C23 H23B 109.5 . . ?
O20 C23 H23C 109.5 . . ?
H23A C23 H23C 109.5 . . ?
H23B C23 H23C 109.5 . . ?
C31 O31 Zr1 136.68(15) . . ?
C31 O31 Ca2 108.76(14) . . ?
Zr1 O31 Ca2 110.22(8) . . ?
O31 C31 C32 109.3(2) . . ?
O31 C31 Ca2 45.49(11) . . ?
C32 C31 Ca2 82.87(14) . . ?
O31 C31 H31A 109.8 . . ?
C32 C31 H31A 109.8 . . ?
Ca2 C31 H31A 85.9 . . ?
O31 C31 H31B 109.8 . . ?
C32 C31 H31B 109.8 . . ?
Ca2 C31 H31B 155.3 . . ?
H31A C31 H31B 108.3 . . ?
O30 C32 C31 107.87(19) . . ?
O30 C32 H32A 110.1 . . ?
C31 C32 H32A 110.1 . . ?
O30 C32 H32B 110.1 . . ?
C31 C32 H32B 110.1 . . ?
H32A C32 H32B 108.4 . . ?
C33 O30 C32 111.74(18) . . ?
C33 O30 Ca2 122.02(15) . . ?
C32 O30 Ca2 110.70(14) . . ?
O30 C33 H33A 109.5 . . ?
O30 C33 H33B 109.5 . . ?
H33A C33 H33B 109.5 . . ?
O30 C33 H33C 109.5 . . ?
H33A C33 H33C 109.5 . . ?
H33B C33 H33C 109.5 . . ?
C41 O41 Zr1 137.99(15) . 2_756 ?
C41 O41 Ca2 108.79(14) . . ?
Zr1 O41 Ca2 112.07(8) 2_756 . ?
O41 C41 C42 110.6(2) . . ?
O41 C41 Ca2 45.36(10) . . ?
C42 C41 Ca2 81.05(14) . . ?
O41 C41 H41A 109.5 . . ?
C42 C41 H41A 109.5 . . ?
Ca2 C41 H41A 89.0 . . ?
O41 C41 H41B 109.5 . . ?
C42 C41 H41B 109.5 . . ?
Ca2 C41 H41B 154.3 . . ?
H41A C41 H41B 108.1 . . ?
O40 C42 C41 108.0(2) . . ?
O40 C42 Ca2 44.90(11) . . ?
C41 C42 Ca2 71.43(14) . . ?
O40 C42 H42A 110.1 . . ?
C41 C42 H42A 110.1 . . ?
Ca2 C42 H42A 99.6 . . ?
O40 C42 H42B 110.1 . . ?
C41 C42 H42B 110.1 . . ?
Ca2 C42 H42B 148.6 . . ?
H42A C42 H42B 108.4 . . ?
C43 O40 C42 110.5(2) . . ?
C43 O40 Ca2 123.10(16) . . ?
C42 O40 Ca2 110.15(15) . . ?
O40 C43 H43A 109.5 . . ?
O40 C43 H43B 109.5 . . ?
H43A C43 H43B 109.5 . . ?
O40 C43 H43C 109.5 . . ?
H43A C43 H43C 109.5 . . ?
H43B C43 H43C 109.5 . . ?
Cl11 C1 Cl12 111.96(18) . . ?
Cl11 C1 H1A 109.2 . . ?
Cl12 C1 H1A 109.2 . . ?
Cl11 C1 H1B 109.2 . . ?
Cl12 C1 H1B 109.2 . . ?
H1A C1 H1B 107.9 . . ?

loop_
_geom_bond_atom_site_label_1
_geom_bond_atom_site_label_2
_geom_bond_distance
_geom_bond_site_symmetry_2
_geom_bond_publ_flag
Zr1 O21 2.049(2) . ?
Zr1 O41 2.050(2) 2_756 ?
Zr1 O11 2.055(2) . ?
Zr1 O31 2.065(2) . ?
Zr1 O1 2.078(2) . ?
Zr1 Cl1 2.566(2) . ?
Zr1 Ca1 3.578(2) 2_756 ?
Zr1 Ca2 3.593(2) . ?
Zr1 Ca2 3.623(2) 2_756 ?
Zr1 Ca1 3.624(2) . ?
Ca1 O11 2.316(2) . ?
Ca1 O21 2.323(3) 2_756 ?
Ca1 O10 2.411(2) . ?
Ca1 O20 2.417(2) 2_756 ?
Ca1 Cl3 2.722(2) 2_756 ?
Ca1 Cl2 2.750(2) . ?
Ca1 O1 2.941(2) . ?
Ca1 C21 3.079(4) 2_756 ?
Ca1 C11 3.091(4) . ?
Ca1 C12 3.228(3) . ?
Ca1 C22 3.233(3) 2_756 ?
Ca1 Zr1 3.578(2) 2_756 ?
Ca2 O31 2.312(2) . ?
Ca2 O41 2.315(3) . ?
Ca2 O40 2.413(2) . ?
Ca2 O30 2.438(2) . ?
Ca2 Cl3 2.726(2) . ?
Ca2 Cl2 2.745(2) . ?
Ca2 O1 2.950(2) . ?
Ca2 C31 3.070(4) . ?
Ca2 C41 3.080(4) . ?
Ca2 C42 3.210(3) . ?
Ca2 Zr1 3.624(2) 2_756 ?
Cl3 Ca1 2.722(2) 2_756 ?
O1 Zr1 2.078(2) 2_756 ?
O1 Ca1 2.941(2) 2_756 ?
O1 Ca2 2.950(2) 2_756 ?
O11 C11 1.417(3) . ?
C11 C12 1.505(4) . ?
C11 H11A 0.9900 . ?
C11 H11B 0.9900 . ?
C12 O10 1.440(3) . ?
C12 H12A 0.9900 . ?
C12 H12B 0.9900 . ?
O10 C13 1.432(3) . ?
C13 H13A 0.9800 . ?
C13 H13B 0.9800 . ?
C13 H13C 0.9800 . ?
O21 C21 1.422(3) . ?
O21 Ca1 2.323(3) 2_756 ?
C21 C22 1.502(3) . ?
C21 Ca1 3.079(4) 2_756 ?
C21 H21A 0.9900 . ?
C21 H21B 0.9900 . ?
C22 O20 1.444(3) . ?
C22 Ca1 3.233(3) 2_756 ?
C22 H22A 0.9900 . ?
C22 H22B 0.9900 . ?
O20 C23 1.424(3) . ?
O20 Ca1 2.417(2) 2_756 ?
C23 H23A 0.9800 . ?
C23 H23B 0.9800 . ?
C23 H23C 0.9800 . ?
O31 C31 1.408(3) . ?
C31 C32 1.502(3) . ?
C31 H31A 0.9900 . ?
C31 H31B 0.9900 . ?
C32 O30 1.448(3) . ?
C32 H32A 0.9900 . ?
C32 H32B 0.9900 . ?
O30 C33 1.434(3) . ?
C33 H33A 0.9800 . ?
C33 H33B 0.9800 . ?
C33 H33C 0.9800 . ?
O41 C41 1.418(3) . ?
O41 Zr1 2.0505(19) 2_756 ?
C41 C42 1.501(4) . ?
C41 H41A 0.9900 . ?
C41 H41B 0.9900 . ?
C42 O40 1.443(3) . ?
C42 H42A 0.9900 . ?
C42 H42B 0.9900 . ?
O40 C43 1.435(3) . ?
C43 H43A 0.9800 . ?
C43 H43B 0.9800 . ?
C43 H43C 0.9800 . ?
C1 Cl11 1.758(3) . ?
C1 Cl12 1.758(3) . ?
C1 H1A 0.9900 . ?
C1 H1B 0.9900 . ?

loop_
_geom_hbond_atom_site_label_D
_geom_hbond_atom_site_label_H
_geom_hbond_atom_site_label_A
_geom_hbond_distance_DH
_geom_hbond_distance_HA
_geom_hbond_distance_DA
_geom_hbond_angle_DHA
_geom_hbond_site_symmetry_A
_geom_hbond_publ_flag
C1 H1A Cl1 0.9900 2.6400 3.587(4) 161.00 2_655 yes
C11 H11B Cl1 0.9900 2.8000 3.475(4) 126.00 . yes
C22 H22A Cl3 0.9900 2.7900 3.576(3) 136.00 2_656 yes
C31 H31B Cl1 0.9900 2.8200 3.473(3) 124.00 . yes

loop_
_geom_torsion_atom_site_label_1
_geom_torsion_atom_site_label_2
_geom_torsion_atom_site_label_3
_geom_torsion_atom_site_label_4
_geom_torsion
_geom_torsion_site_symmetry_1
_geom_torsion_site_symmetry_2
_geom_torsion_site_symmetry_3
_geom_torsion_site_symmetry_4
_geom_torsion_publ_flag
O21 Zr1 Ca2 O31 -85.08(10) . . . . ?
O41 Zr1 Ca2 O31 -176.25(11) 2_756 . . . ?
O11 Zr1 Ca2 O31 90.00(10) . . . . ?
O1 Zr1 Ca2 O31 -178.28(8) . . . . ?
Cl1 Zr1 Ca2 O31 2.38(8) . . . . ?
Ca1 Zr1 Ca2 O31 -118.18(9) 2_756 . . . ?
Ca2 Zr1 Ca2 O31 -178.28(8) 2_756 . . . ?
Ca1 Zr1 Ca2 O31 122.05(9) . . . . ?
O21 Zr1 Ca2 O41 94.22(8) . . . . ?
O41 Zr1 Ca2 O41 3.06(12) 2_756 . . . ?
O11 Zr1 Ca2 O41 -90.69(7) . . . . ?
O31 Zr1 Ca2 O41 179.31(9) . . . . ?
O1 Zr1 Ca2 O41 1.03(4) . . . . ?
Cl1 Zr1 Ca2 O41 -178.31(5) . . . . ?
Ca1 Zr1 Ca2 O41 61.13(6) 2_756 . . . ?
Ca2 Zr1 Ca2 O41 1.03(4) 2_756 . . . ?
Ca1 Zr1 Ca2 O41 -58.64(6) . . . . ?
O21 Zr1 Ca2 O40 31.0(2) . . . . ?
O41 Zr1 Ca2 O40 -60.1(2) 2_756 . . . ?
O11 Zr1 Ca2 O40 -153.9(2) . . . . ?
O31 Zr1 Ca2 O40 116.1(2) . . . . ?
O1 Zr1 Ca2 O40 -62.2(2) . . . . ?
Cl1 Zr1 Ca2 O40 118.5(2) . . . . ?
Ca1 Zr1 Ca2 O40 -2.1(2) 2_756 . . . ?
Ca2 Zr1 Ca2 O40 -62.2(2) 2_756 . . . ?
Ca1 Zr1 Ca2 O40 -121.8(2) . . . . ?
O21 Zr1 Ca2 O30 -94.07(8) . . . . ?
O41 Zr1 Ca2 O30 174.77(9) 2_756 . . . ?
O11 Zr1 Ca2 O30 81.02(8) . . . . ?
O31 Zr1 Ca2 O30 -8.99(9) . . . . ?
O1 Zr1 Ca2 O30 172.74(5) . . . . ?
Cl1 Zr1 Ca2 O30 -6.61(5) . . . . ?
Ca1 Zr1 Ca2 O30 -127.16(6) 2_756 . . . ?
Ca2 Zr1 Ca2 O30 172.74(5) 2_756 . . . ?
Ca1 Zr1 Ca2 O30 113.07(6) . . . . ?
O21 Zr1 Ca2 Cl3 5.86(5) . . . . ?
O41 Zr1 Ca2 Cl3 -85.31(9) 2_756 . . . ?
O11 Zr1 Ca2 Cl3 -179.06(5) . . . . ?
O31 Zr1 Ca2 Cl3 90.94(9) . . . . ?
O1 Zr1 Ca2 Cl3 -87.34(5) . . . . ?
Cl1 Zr1 Ca2 Cl3 93.32(5) . . . . ?
Ca1 Zr1 Ca2 Cl3 -27.24(3) 2_756 . . . ?
Ca2 Zr1 Ca2 Cl3 -87.34(5) 2_756 . . . ?
Ca1 Zr1 Ca2 Cl3 -147.01(4) . . . . ?
O21 Zr1 Ca2 Cl2 -179.57(5) . . . . ?
O41 Zr1 Ca2 Cl2 89.26(9) 2_756 . . . ?
O11 Zr1 Ca2 Cl2 -4.49(5) . . . . ?
O31 Zr1 Ca2 Cl2 -94.49(9) . . . . ?
O1 Zr1 Ca2 Cl2 87.23(5) . . . . ?
Cl1 Zr1 Ca2 Cl2 -92.11(5) . . . . ?
Ca1 Zr1 Ca2 Cl2 147.33(3) 2_756 . . . ?
Ca2 Zr1 Ca2 Cl2 87.23(5) 2_756 . . . ?
Ca1 Zr1 Ca2 Cl2 27.56(3) . . . . ?
O21 Zr1 Ca2 O1 93.19(6) . . . . ?
O41 Zr1 Ca2 O1 2.03(8) 2_756 . . . ?
O11 Zr1 Ca2 O1 -91.72(6) . . . . ?
O31 Zr1 Ca2 O1 178.28(8) . . . . ?
Cl1 Zr1 Ca2 O1 -179.34(2) . . . . ?
Ca1 Zr1 Ca2 O1 60.10(4) 2_756 . . . ?
Ca2 Zr1 Ca2 O1 0.0 2_756 . . . ?
Ca1 Zr1 Ca2 O1 -59.67(4) . . . . ?
O21 Zr1 Ca2 C31 -75.28(8) . . . . ?
O41 Zr1 Ca2 C31 -166.44(10) 2_756 . . . ?
O11 Zr1 Ca2 C31 99.80(8) . . . . ?
O31 Zr1 Ca2 C31 9.80(9) . . . . ?
O1 Zr1 Ca2 C31 -168.47(6) . . . . ?
Cl1 Zr1 Ca2 C31 12.18(6) . . . . ?
Ca1 Zr1 Ca2 C31 -108.37(7) 2_756 . . . ?
Ca2 Zr1 Ca2 C31 -168.47(6) 2_756 . . . ?
Ca1 Zr1 Ca2 C31 131.86(7) . . . . ?
O21 Zr1 Ca2 C41 100.66(9) . . . . ?
O41 Zr1 Ca2 C41 9.50(10) 2_756 . . . ?
O11 Zr1 Ca2 C41 -84.25(9) . . . . ?
O31 Zr1 Ca2 C41 -174.25(10) . . . . ?
O1 Zr1 Ca2 C41 7.47(7) . . . . ?
Cl1 Zr1 Ca2 C41 -171.87(7) . . . . ?
Ca1 Zr1 Ca2 C41 67.57(8) 2_756 . . . ?
Ca2 Zr1 Ca2 C41 7.47(6) 2_756 . . . ?
Ca1 Zr1 Ca2 C41 -52.20(7) . . . . ?
O21 Zr1 Ca2 C42 71.95(12) . . . . ?
O41 Zr1 Ca2 C42 -19.21(13) 2_756 . . . ?
O11 Zr1 Ca2 C42 -112.97(11) . . . . ?
O31 Zr1 Ca2 C42 157.03(13) . . . . ?
O1 Zr1 Ca2 C42 -21.25(10) . . . . ?
Cl1 Zr1 Ca2 C42 159.41(10) . . . . ?
Ca1 Zr1 Ca2 C42 38.85(10) 2_756 . . . ?
Ca2 Zr1 Ca2 C42 -21.24(10) 2_756 . . . ?
Ca1 Zr1 Ca2 C42 -80.91(11) . . . . ?
O21 Zr1 Ca2 Zr1 93.19(6) . . . 2_756 ?
O41 Zr1 Ca2 Zr1 2.03(8) 2_756 . . 2_756 ?
O11 Zr1 Ca2 Zr1 -91.72(6) . . . 2_756 ?
O31 Zr1 Ca2 Zr1 178.28(8) . . . 2_756 ?
O1 Zr1 Ca2 Zr1 0.0 . . . 2_756 ?
Cl1 Zr1 Ca2 Zr1 -179.34(2) . . . 2_756 ?
Ca1 Zr1 Ca2 Zr1 60.10(4) 2_756 . . 2_756 ?
Ca2 Zr1 Ca2 Zr1 0.0 2_756 . . 2_756 ?
Ca1 Zr1 Ca2 Zr1 -59.67(4) . . . 2_756 ?
O31 Ca2 Cl2 Ca1 -67.89(7) . . . . ?
O41 Ca2 Cl2 Ca1 66.73(6) . . . . ?
O40 Ca2 Cl2 Ca1 138.33(6) . . . . ?
O30 Ca2 Cl2 Ca1 -139.41(6) . . . . ?
Cl3 Ca2 Cl2 Ca1 0.13(16) . . . . ?
O1 Ca2 Cl2 Ca1 -0.003(19) . . . . ?
C31 Ca2 Cl2 Ca1 -91.61(7) . . . . ?
C41 Ca2 Cl2 Ca1 92.45(7) . . . . ?
C42 Ca2 Cl2 Ca1 112.77(7) . . . . ?
Zr1 Ca2 Cl2 Ca1 -35.37(4) . . . . ?
Zr1 Ca2 Cl2 Ca1 35.05(4) 2_756 . . . ?
O11 Ca1 Cl2 Ca2 66.84(6) . . . . ?
O21 Ca1 Cl2 Ca2 -67.98(6) 2_756 . . . ?
O10 Ca1 Cl2 Ca2 137.76(6) . . . . ?
O20 Ca1 Cl2 Ca2 -139.90(6) 2_756 . . . ?
Cl3 Ca1 Cl2 Ca2 0.17(17) 2_756 . . . ?
O1 Ca1 Cl2 Ca2 0.003(19) . . . . ?
C21 Ca1 Cl2 Ca2 -92.51(7) 2_756 . . . ?
C11 Ca1 Cl2 Ca2 92.26(7) . . . . ?
C12 Ca1 Cl2 Ca2 112.70(7) . . . . ?
C22 Ca1 Cl2 Ca2 -115.22(6) 2_756 . . . ?
Zr1 Ca1 Cl2 Ca2 -35.53(4) 2_756 . . . ?
O31 Ca2 Cl3 Ca1 68.17(7) . . . 2_756 ?
O41 Ca2 Cl3 Ca1 -66.56(7) . . . 2_756 ?
O40 Ca2 Cl3 Ca1 -139.39(6) . . . 2_756 ?
O30 Ca2 Cl3 Ca1 138.60(6) . . . 2_756 ?
Cl2 Ca2 Cl3 Ca1 -0.16(16) . . . 2_756 ?
O1 Ca2 Cl3 Ca1 -0.026(19) . . . 2_756 ?
C31 Ca2 Cl3 Ca1 93.30(7) . . . 2_756 ?
C41 Ca2 Cl3 Ca1 -91.38(7) . . . 2_756 ?
C42 Ca2 Cl3 Ca1 -114.35(7) . . . 2_756 ?
Zr1 Ca2 Cl3 Ca1 35.46(4) . . . 2_756 ?
Zr1 Ca2 Cl3 Ca1 -35.11(4) 2_756 . . 2_756 ?
O21 Zr1 O1 Zr1 0(8) . . . 2_756 ?
O41 Zr1 O1 Zr1 -91(8) 2_756 . . 2_756 ?
O11 Zr1 O1 Zr1 176(8) . . . 2_756 ?
O31 Zr1 O1 Zr1 87(8) . . . 2_756 ?
Cl1 Zr1 O1 Zr1 168(8) . . . 2_756 ?
Ca1 Zr1 O1 Zr1 -2(8) 2_756 . . 2_756 ?
Ca2 Zr1 O1 Zr1 88(8) . . . 2_756 ?
Ca2 Zr1 O1 Zr1 -92(8) 2_756 . . 2_756 ?
Ca1 Zr1 O1 Zr1 178(8) . . . 2_756 ?
O21 Zr1 O1 Ca1 -177.98(5) . . . . ?
O41 Zr1 O1 Ca1 91.75(6) 2_756 . . . ?
O11 Zr1 O1 Ca1 -1.54(5) . . . . ?
O31 Zr1 O1 Ca1 -90.43(6) . . . . ?
Cl1 Zr1 O1 Ca1 -9.5(19) . . . . ?
Ca1 Zr1 O1 Ca1 180.0 2_756 . . . ?
Ca2 Zr1 O1 Ca1 -89.39(4) . . . . ?
Ca2 Zr1 O1 Ca1 90.61(4) 2_756 . . . ?
O21 Zr1 O1 Ca1 2.02(5) . . . 2_756 ?
O41 Zr1 O1 Ca1 -88.25(6) 2_756 . . 2_756 ?
O11 Zr1 O1 Ca1 178.46(5) . . . 2_756 ?
O31 Zr1 O1 Ca1 89.57(6) . . . 2_756 ?
Cl1 Zr1 O1 Ca1 171(27) . . . 2_756 ?
Ca2 Zr1 O1 Ca1 90.61(4) . . . 2_756 ?
Ca2 Zr1 O1 Ca1 -89.39(4) 2_756 . . 2_756 ?
Ca1 Zr1 O1 Ca1 180.0 . . . 2_756 ?
O21 Zr1 O1 Ca2 91.41(6) . . . 2_756 ?
O41 Zr1 O1 Ca2 1.14(5) 2_756 . . 2_756 ?
O11 Zr1 O1 Ca2 -92.15(6) . . . 2_756 ?
O31 Zr1 O1 Ca2 178.96(5) . . . 2_756 ?
Cl1 Zr1 O1 Ca2 -100.1(19) . . . 2_756 ?
Ca1 Zr1 O1 Ca2 89.39(4) 2_756 . . 2_756 ?
Ca2 Zr1 O1 Ca2 180.0 . . . 2_756 ?
Ca1 Zr1 O1 Ca2 -90.61(4) . . . 2_756 ?
O21 Zr1 O1 Ca2 -88.59(6) . . . . ?
O41 Zr1 O1 Ca2 -178.86(5) 2_756 . . . ?
O11 Zr1 O1 Ca2 87.85(6) . . . . ?
O31 Zr1 O1 Ca2 -1.04(5) . . . . ?
Cl1 Zr1 O1 Ca2 79.9(19) . . . . ?
Ca1 Zr1 O1 Ca2 -90.61(4) 2_756 . . . ?
Ca2 Zr1 O1 Ca2 180.0 2_756 . . . ?
Ca1 Zr1 O1 Ca2 89.39(4) . . . . ?
O11 Ca1 O1 Zr1 -178.51(4) . . . 2_756 ?
O21 Ca1 O1 Zr1 1.92(5) 2_756 . . 2_756 ?
O10 Ca1 O1 Zr1 164.87(7) . . . 2_756 ?
O20 Ca1 O1 Zr1 -11.87(7) 2_756 . . 2_756 ?
Cl3 Ca1 O1 Zr1 89.50(5) 2_756 . . 2_756 ?
Cl2 Ca1 O1 Zr1 -90.53(5) . . . 2_756 ?
C21 Ca1 O1 Zr1 9.33(5) 2_756 . . 2_756 ?
C11 Ca1 O1 Zr1 -173.18(5) . . . 2_756 ?
C12 Ca1 O1 Zr1 168.83(6) . . . 2_756 ?
C22 Ca1 O1 Zr1 -8.19(5) 2_756 . . 2_756 ?
O11 Ca1 O1 Zr1 1.49(4) . . . . ?
O21 Ca1 O1 Zr1 -178.08(5) 2_756 . . . ?
O10 Ca1 O1 Zr1 -15.13(7) . . . . ?
O20 Ca1 O1 Zr1 168.13(7) 2_756 . . . ?
Cl3 Ca1 O1 Zr1 -90.50(5) 2_756 . . . ?
Cl2 Ca1 O1 Zr1 89.47(5) . . . . ?
C21 Ca1 O1 Zr1 -170.67(5) 2_756 . . . ?
C11 Ca1 O1 Zr1 6.82(5) . . . . ?
C12 Ca1 O1 Zr1 -11.17(6) . . . . ?
C22 Ca1 O1 Zr1 171.81(5) 2_756 . . . ?
Zr1 Ca1 O1 Zr1 180.0 2_756 . . . ?
O11 Ca1 O1 Ca1 127(14) . . . 2_756 ?
O21 Ca1 O1 Ca1 -52(14) 2_756 . . 2_756 ?
O10 Ca1 O1 Ca1 111(14) . . . 2_756 ?
O20 Ca1 O1 Ca1 -66(14) 2_756 . . 2_756 ?
Cl3 Ca1 O1 Ca1 35(14) 2_756 . . 2_756 ?
Cl2 Ca1 O1 Ca1 -145(14) . . . 2_756 ?
C21 Ca1 O1 Ca1 -45(14) 2_756 . . 2_756 ?
C11 Ca1 O1 Ca1 133(14) . . . 2_756 ?
C12 Ca1 O1 Ca1 115(14) . . . 2_756 ?
C22 Ca1 O1 Ca1 -62(14) 2_756 . . 2_756 ?
Zr1 Ca1 O1 Ca1 -54(14) 2_756 . . 2_756 ?
O11 Ca1 O1 Ca2 92.02(7) . . . 2_756 ?
O21 Ca1 O1 Ca2 -87.55(7) 2_756 . . 2_756 ?
O10 Ca1 O1 Ca2 75.40(8) . . . 2_756 ?
O20 Ca1 O1 Ca2 -101.34(8) 2_756 . . 2_756 ?
Cl3 Ca1 O1 Ca2 0.024(17) 2_756 . . 2_756 ?
Cl2 Ca1 O1 Ca2 179.998(17) . . . 2_756 ?
C21 Ca1 O1 Ca2 -80.14(7) 2_756 . . 2_756 ?
C11 Ca1 O1 Ca2 97.35(7) . . . 2_756 ?
C12 Ca1 O1 Ca2 79.36(8) . . . 2_756 ?
C22 Ca1 O1 Ca2 -97.66(7) 2_756 . . 2_756 ?
Zr1 Ca1 O1 Ca2 -89.47(5) 2_756 . . 2_756 ?
O11 Ca1 O1 Ca2 -87.98(7) . . . . ?
O21 Ca1 O1 Ca2 92.45(7) 2_756 . . . ?
O10 Ca1 O1 Ca2 -104.60(8) . . . . ?
O20 Ca1 O1 Ca2 78.66(8) 2_756 . . . ?
Cl3 Ca1 O1 Ca2 -179.976(17) 2_756 . . . ?
Cl2 Ca1 O1 Ca2 -0.002(17) . . . . ?
C21 Ca1 O1 Ca2 99.86(7) 2_756 . . . ?
C11 Ca1 O1 Ca2 -82.65(7) . . . . ?
C12 Ca1 O1 Ca2 -100.64(8) . . . . ?
C22 Ca1 O1 Ca2 82.34(7) 2_756 . . . ?
Zr1 Ca1 O1 Ca2 90.53(5) 2_756 . . . ?
O31 Ca2 O1 Zr1 -179.00(4) . . . 2_756 ?
O41 Ca2 O1 Zr1 1.10(4) . . . 2_756 ?
O40 Ca2 O1 Zr1 -16.06(7) . . . 2_756 ?
O30 Ca2 O1 Zr1 169.27(7) . . . 2_756 ?
Cl3 Ca2 O1 Zr1 -90.75(5) . . . 2_756 ?
Cl2 Ca2 O1 Zr1 89.23(5) . . . 2_756 ?
C31 Ca2 O1 Zr1 -170.29(5) . . . 2_756 ?
C41 Ca2 O1 Zr1 5.96(5) . . . 2_756 ?
C42 Ca2 O1 Zr1 -12.37(6) . . . 2_756 ?
Zr1 Ca2 O1 Zr1 180.0 . . . 2_756 ?
O31 Ca2 O1 Zr1 1.00(4) . . . . ?
O41 Ca2 O1 Zr1 -178.90(4) . . . . ?
O40 Ca2 O1 Zr1 163.94(7) . . . . ?
O30 Ca2 O1 Zr1 -10.73(7) . . . . ?
Cl3 Ca2 O1 Zr1 89.24(5) . . . . ?
Cl2 Ca2 O1 Zr1 -90.78(5) . . . . ?
C31 Ca2 O1 Zr1 9.71(5) . . . . ?
C41 Ca2 O1 Zr1 -174.05(5) . . . . ?
C42 Ca2 O1 Zr1 167.63(6) . . . . ?
Zr1 Ca2 O1 Zr1 179.998(2) 2_756 . . . ?
O31 Ca2 O1 Ca1 91.78(6) . . . . ?
O41 Ca2 O1 Ca1 -88.12(6) . . . . ?
O40 Ca2 O1 Ca1 -105.29(8) . . . . ?
O30 Ca2 O1 Ca1 80.05(8) . . . . ?
Cl3 Ca2 O1 Ca1 -179.977(17) . . . . ?
Cl2 Ca2 O1 Ca1 0.002(17) . . . . ?
C31 Ca2 O1 Ca1 100.49(7) . . . . ?
C41 Ca2 O1 Ca1 -83.27(7) . . . . ?
C42 Ca2 O1 Ca1 -101.59(7) . . . . ?
Zr1 Ca2 O1 Ca1 90.78(5) . . . . ?
Zr1 Ca2 O1 Ca1 -89.22(5) 2_756 . . . ?
O31 Ca2 O1 Ca1 -88.22(6) . . . 2_756 ?
O41 Ca2 O1 Ca1 91.88(6) . . . 2_756 ?
O40 Ca2 O1 Ca1 74.71(8) . . . 2_756 ?
O30 Ca2 O1 Ca1 -99.96(8) . . . 2_756 ?
Cl3 Ca2 O1 Ca1 0.023(17) . . . 2_756 ?
Cl2 Ca2 O1 Ca1 180.002(17) . . . 2_756 ?
C31 Ca2 O1 Ca1 -79.51(7) . . . 2_756 ?
C41 Ca2 O1 Ca1 96.73(7) . . . 2_756 ?
C42 Ca2 O1 Ca1 78.41(7) . . . 2_756 ?
Zr1 Ca2 O1 Ca1 -89.22(5) . . . 2_756 ?
Zr1 Ca2 O1 Ca1 90.78(5) 2_756 . . 2_756 ?
O31 Ca2 O1 Ca2 -102(4) . . . 2_756 ?
O41 Ca2 O1 Ca2 79(4) . . . 2_756 ?
O40 Ca2 O1 Ca2 61(4) . . . 2_756 ?
O30 Ca2 O1 Ca2 -113(4) . . . 2_756 ?
Cl3 Ca2 O1 Ca2 -13(4) . . . 2_756 ?
Cl2 Ca2 O1 Ca2 167(4) . . . 2_756 ?
C31 Ca2 O1 Ca2 -93(4) . . . 2_756 ?
C41 Ca2 O1 Ca2 83(4) . . . 2_756 ?
C42 Ca2 O1 Ca2 65(4) . . . 2_756 ?
Zr1 Ca2 O1 Ca2 -103(4) . . . 2_756 ?
Zr1 Ca2 O1 Ca2 77(4) 2_756 . . 2_756 ?
O21 Zr1 O11 C11 -28.1(8) . . . . ?
O41 Zr1 O11 C11 106.4(2) 2_756 . . . ?
O31 Zr1 O11 C11 -70.5(2) . . . . ?
O1 Zr1 O11 C11 -162.8(2) . . . . ?
Cl1 Zr1 O11 C11 17.2(2) . . . . ?
Ca1 Zr1 O11 C11 -160.52(19) 2_756 . . . ?
Ca2 Zr1 O11 C11 -107.6(2) . . . . ?
Ca2 Zr1 O11 C11 142.7(2) 2_756 . . . ?
Ca1 Zr1 O11 C11 -164.9(3) . . . . ?
O21 Zr1 O11 Ca1 136.7(7) . . . . ?
O41 Zr1 O11 Ca1 -88.71(9) 2_756 . . . ?
O31 Zr1 O11 Ca1 94.42(9) . . . . ?
O1 Zr1 O11 Ca1 2.11(6) . . . . ?
Cl1 Zr1 O11 Ca1 -177.97(7) . . . . ?
Ca1 Zr1 O11 Ca1 4.36(13) 2_756 . . . ?
Ca2 Zr1 O11 Ca1 57.27(8) . . . . ?
Ca2 Zr1 O11 Ca1 -52.39(8) 2_756 . . . ?
O21 Ca1 O11 C11 168.14(14) 2_756 . . . ?
O10 Ca1 O11 C11 -24.17(15) . . . . ?
O20 Ca1 O11 C11 6.5(2) 2_756 . . . ?
Cl3 Ca1 O11 C11 -108.18(15) 2_756 . . . ?
Cl2 Ca1 O11 C11 80.10(15) . . . . ?
O1 Ca1 O11 C11 167.58(16) . . . . ?
C21 Ca1 O11 C11 -170.68(18) 2_756 . . . ?
C12 Ca1 O11 C11 -28.21(15) . . . . ?
C22 Ca1 O11 C11 66.8(4) 2_756 . . . ?
Zr1 Ca1 O11 C11 166.70(14) 2_756 . . . ?
O21 Ca1 O11 Zr1 -1.05(13) 2_756 . . . ?
O10 Ca1 O11 Zr1 166.63(9) . . . . ?
O20 Ca1 O11 Zr1 -162.73(10) 2_756 . . . ?
Cl3 Ca1 O11 Zr1 82.62(8) 2_756 . . . ?
Cl2 Ca1 O11 Zr1 -89.10(8) . . . . ?
O1 Ca1 O11 Zr1 -1.62(5) . . . . ?
C21 Ca1 O11 Zr1 20.1(2) 2_756 . . . ?
C11 Ca1 O11 Zr1 -169.20(19) . . . . ?
C12 Ca1 O11 Zr1 162.59(12) . . . . ?
C22 Ca1 O11 Zr1 -102.4(4) 2_756 . . . ?
Zr1 Ca1 O11 Zr1 -2.50(8) 2_756 . . . ?
Zr1 O11 C11 C12 -141.59(19) . . . . ?
Ca1 O11 C11 C12 53.3(2) . . . . ?
Zr1 O11 C11 Ca1 165.1(3) . . . . ?
O21 Ca1 C11 O11 -24.4(3) 2_756 . . . ?
O10 Ca1 C11 O11 149.08(19) . . . . ?
O20 Ca1 C11 O11 -176.24(13) 2_756 . . . ?
Cl3 Ca1 C11 O11 73.37(15) 2_756 . . . ?
Cl2 Ca1 C11 O11 -97.54(15) . . . . ?
O1 Ca1 C11 O11 -11.40(14) . . . . ?
C21 Ca1 C11 O11 141.4(7) 2_756 . . . ?
C12 Ca1 C11 O11 130.5(2) . . . . ?
C22 Ca1 C11 O11 -163.49(14) 2_756 . . . ?
Zr1 Ca1 C11 O11 -16.35(17) 2_756 . . . ?
O11 Ca1 C11 C12 -130.5(2) . . . . ?
O21 Ca1 C11 C12 -154.86(18) 2_756 . . . ?
O10 Ca1 C11 C12 18.59(14) . . . . ?
O20 Ca1 C11 C12 53.27(18) 2_756 . . . ?
Cl3 Ca1 C11 C12 -57.11(15) 2_756 . . . ?
Cl2 Ca1 C11 C12 131.98(15) . . . . ?
O1 Ca1 C11 C12 -141.88(15) . . . . ?
C21 Ca1 C11 C12 10.9(8) 2_756 . . . ?
C22 Ca1 C11 C12 66.0(2) 2_756 . . . ?
Zr1 Ca1 C11 C12 -146.84(13) 2_756 . . . ?
O11 C11 C12 O10 -60.1(3) . . . . ?
Ca1 C11 C12 O10 -25.15(17) . . . . ?
O11 C11 C12 Ca1 -34.96(16) . . . . ?
O11 Ca1 C12 O10 170.7(2) . . . . ?
O21 Ca1 C12 O10 -81.1(4) 2_756 . . . ?
O20 Ca1 C12 O10 6.95(17) 2_756 . . . ?
Cl3 Ca1 C12 O10 -92.75(16) 2_756 . . . ?
Cl2 Ca1 C12 O10 95.65(16) . . . . ?
O1 Ca1 C12 O10 -173.53(14) . . . . ?
C21 Ca1 C12 O10 -33.7(2) 2_756 . . . ?
C11 Ca1 C12 O10 144.4(3) . . . . ?
C22 Ca1 C12 O10 2.8(2) 2_756 . . . ?
Zr1 Ca1 C12 O10 -161.50(12) 2_756 . . . ?
O11 Ca1 C12 C11 26.32(13) . . . . ?
O21 Ca1 C12 C11 134.5(3) 2_756 . . . ?
O10 Ca1 C12 C11 -144.4(3) . . . . ?
O20 Ca1 C12 C11 -137.45(15) 2_756 . . . ?
Cl3 Ca1 C12 C11 122.85(15) 2_756 . . . ?
Cl2 Ca1 C12 C11 -48.75(15) . . . . ?
O1 Ca1 C12 C11 42.07(16) . . . . ?
C21 Ca1 C12 C11 -178.09(14) 2_756 . . . ?
C22 Ca1 C12 C11 -141.60(14) 2_756 . . . ?
Zr1 Ca1 C12 C11 54.1(2) 2_756 . . . ?
C11 C12 O10 C13 175.6(2) . . . . ?
Ca1 C12 O10 C13 140.2(2) . . . . ?
C11 C12 O10 Ca1 35.4(2) . . . . ?
O11 Ca1 O10 C13 -142.2(2) . . . . ?
O21 Ca1 O10 C13 19.5(3) 2_756 . . . ?
O20 Ca1 O10 C13 51.65(19) 2_756 . . . ?
Cl3 Ca1 O10 C13 -50.68(19) 2_756 . . . ?
Cl2 Ca1 O10 C13 135.42(19) . . . . ?
O1 Ca1 O10 C13 -126.20(18) . . . . ?
C21 Ca1 O10 C13 23.4(2) 2_756 . . . ?
C11 Ca1 O10 C13 -155.7(2) . . . . ?
C12 Ca1 O10 C13 -135.0(3) . . . . ?
C22 Ca1 O10 C13 47.2(2) 2_756 . . . ?
Zr1 Ca1 O10 C13 -79.0(3) 2_756 . . . ?
O11 Ca1 O10 C12 -7.22(15) . . . . ?
O21 Ca1 O10 C12 154.51(16) 2_756 . . . ?
O20 Ca1 O10 C12 -173.35(16) 2_756 . . . ?
Cl3 Ca1 O10 C12 84.32(16) 2_756 . . . ?
Cl2 Ca1 O10 C12 -89.58(16) . . . . ?
O1 Ca1 O10 C12 8.80(19) . . . . ?
C21 Ca1 O10 C12 158.39(15) 2_756 . . . ?
C11 Ca1 O10 C12 -20.71(15) . . . . ?
C22 Ca1 O10 C12 -177.82(16) 2_756 . . . ?
Zr1 Ca1 O10 C12 56.0(3) 2_756 . . . ?
O41 Zr1 O21 C21 -114.1(2) 2_756 . . . ?
O11 Zr1 O21 C21 20.5(8) . . . . ?
O31 Zr1 O21 C21 62.9(2) . . . . ?
O1 Zr1 O21 C21 155.1(2) . . . . ?
Cl1 Zr1 O21 C21 -24.8(2) . . . . ?
Ca1 Zr1 O21 C21 157.8(3) 2_756 . . . ?
Ca2 Zr1 O21 C21 99.9(2) . . . . ?
Ca2 Zr1 O21 C21 -150.3(2) 2_756 . . . ?
Ca1 Zr1 O21 C21 152.08(19) . . . . ?
O41 Zr1 O21 Ca1 88.08(9) 2_756 . . 2_756 ?
O11 Zr1 O21 Ca1 -137.3(7) . . . 2_756 ?
O31 Zr1 O21 Ca1 -94.92(9) . . . 2_756 ?
O1 Zr1 O21 Ca1 -2.72(6) . . . 2_756 ?
Cl1 Zr1 O21 Ca1 177.39(6) . . . 2_756 ?
Ca2 Zr1 O21 Ca1 -57.89(8) . . . 2_756 ?
Ca2 Zr1 O21 Ca1 51.85(8) 2_756 . . 2_756 ?
Ca1 Zr1 O21 Ca1 -5.74(14) . . . 2_756 ?
Zr1 O21 C21 C22 145.64(18) . . . . ?
Ca1 O21 C21 C22 -56.3(2) 2_756 . . . ?
Zr1 O21 C21 Ca1 -158.0(3) . . . 2_756 ?
O21 C21 C22 O20 61.8(3) . . . . ?
Ca1 C21 C22 O20 24.75(16) 2_756 . . . ?
O21 C21 C22 Ca1 37.03(14) . . . 2_756 ?
C21 C22 O20 C23 -177.0(2) . . . . ?
Ca1 C22 O20 C23 -142.4(2) 2_756 . . . ?
C21 C22 O20 Ca1 -34.5(2) . . . 2_756 ?
O21 Zr1 O31 C31 -58.6(2) . . . . ?
O41 Zr1 O31 C31 -6.4(10) 2_756 . . . ?
O11 Zr1 O31 C31 118.0(2) . . . . ?
O1 Zr1 O31 C31 -151.4(2) . . . . ?
Cl1 Zr1 O31 C31 29.1(2) . . . . ?
Ca1 Zr1 O31 C31 -96.2(2) 2_756 . . . ?
Ca2 Zr1 O31 C31 -152.9(2) . . . . ?
Ca2 Zr1 O31 C31 -149.89(17) 2_756 . . . ?
Ca1 Zr1 O31 C31 154.3(2) . . . . ?
O21 Zr1 O31 Ca2 94.23(9) . . . . ?
O41 Zr1 O31 Ca2 146.4(9) 2_756 . . . ?
O11 Zr1 O31 Ca2 -89.14(9) . . . . ?
O1 Zr1 O31 Ca2 1.41(6) . . . . ?
Cl1 Zr1 O31 Ca2 -178.04(6) . . . . ?
Ca1 Zr1 O31 Ca2 56.71(8) 2_756 . . . ?
Ca2 Zr1 O31 Ca2 2.96(13) 2_756 . . . ?
Ca1 Zr1 O31 Ca2 -52.87(7) . . . . ?
O41 Ca2 O31 C31 159.75(13) . . . . ?
O40 Ca2 O31 C31 3.5(2) . . . . ?
O30 Ca2 O31 C31 -28.50(14) . . . . ?
Cl3 Ca2 O31 C31 74.21(14) . . . . ?
Cl2 Ca2 O31 C31 -114.46(14) . . . . ?
O1 Ca2 O31 C31 159.62(15) . . . . ?
C41 Ca2 O31 C31 173.81(18) . . . . ?
C42 Ca2 O31 C31 62.5(3) . . . . ?
Zr1 Ca2 O31 C31 160.70(18) . . . . ?
Zr1 Ca2 O31 C31 159.03(13) 2_756 . . . ?
O41 Ca2 O31 Zr1 -0.95(12) . . . . ?
O40 Ca2 O31 Zr1 -157.22(10) . . . . ?
O30 Ca2 O31 Zr1 170.80(9) . . . . ?
Cl3 Ca2 O31 Zr1 -86.49(8) . . . . ?
Cl2 Ca2 O31 Zr1 84.84(8) . . . . ?
O1 Ca2 O31 Zr1 -1.07(5) . . . . ?
C31 Ca2 O31 Zr1 -160.70(18) . . . . ?
C41 Ca2 O31 Zr1 13.1(2) . . . . ?
C42 Ca2 O31 Zr1 -98.2(3) . . . . ?
Zr1 Ca2 O31 Zr1 -1.66(7) 2_756 . . . ?
Zr1 O31 C31 C32 -148.84(17) . . . . ?
Ca2 O31 C31 C32 58.0(2) . . . . ?
Zr1 O31 C31 Ca2 153.1(2) . . . . ?
O41 Ca2 C31 O31 -39.7(2) . . . . ?
O40 Ca2 C31 O31 -177.93(13) . . . . ?
O30 Ca2 C31 O31 143.59(17) . . . . ?
Cl3 Ca2 C31 O31 -102.69(14) . . . . ?
Cl2 Ca2 C31 O31 67.82(14) . . . . ?
O1 Ca2 C31 O31 -18.84(13) . . . . ?
C41 Ca2 C31 O31 -157.5(6) . . . . ?
C42 Ca2 C31 O31 -159.65(14) . . . . ?
Zr1 Ca2 C31 O31 -12.20(12) . . . . ?
Zr1 Ca2 C31 O31 -25.77(16) 2_756 . . . ?
O31 Ca2 C31 C32 -126.2(2) . . . . ?
O41 Ca2 C31 C32 -165.89(15) . . . . ?
O40 Ca2 C31 C32 55.86(16) . . . . ?
O30 Ca2 C31 C32 17.37(12) . . . . ?
Cl3 Ca2 C31 C32 131.10(14) . . . . ?
Cl2 Ca2 C31 C32 -58.39(14) . . . . ?
O1 Ca2 C31 C32 -145.06(13) . . . . ?
C41 Ca2 C31 C32 76.3(7) . . . . ?
C42 Ca2 C31 C32 74.13(19) . . . . ?
Zr1 Ca2 C31 C32 -138.42(15) . . . . ?
Zr1 Ca2 C31 C32 -151.98(11) 2_756 . . . ?
O31 C31 C32 O30 -61.3(2) . . . . ?
Ca2 C31 C32 O30 -23.76(16) . . . . ?
C31 C32 O30 C33 172.1(2) . . . . ?
C31 C32 O30 Ca2 32.6(2) . . . . ?
O31 Ca2 O30 C33 -138.11(18) . . . . ?
O41 Ca2 O30 C33 28.9(2) . . . . ?
O40 Ca2 O30 C33 56.95(18) . . . . ?
Cl3 Ca2 O30 C33 139.57(17) . . . . ?
Cl2 Ca2 O30 C33 -46.59(17) . . . . ?
O1 Ca2 O30 C33 -126.65(16) . . . . ?
C31 Ca2 O30 C33 -153.9(2) . . . . ?
C41 Ca2 O30 C33 32.2(2) . . . . ?
C42 Ca2 O30 C33 54.94(19) . . . . ?
Zr1 Ca2 O30 C33 -133.02(17) . . . . ?
Zr1 Ca2 O30 C33 -84.1(3) 2_756 . . . ?
O31 Ca2 O30 C32 -3.41(14) . . . . ?
O41 Ca2 O30 C32 163.59(15) . . . . ?
O40 Ca2 O30 C32 -168.35(15) . . . . ?
Cl3 Ca2 O30 C32 -85.73(15) . . . . ?
Cl2 Ca2 O30 C32 88.11(15) . . . . ?
O1 Ca2 O30 C32 8.05(18) . . . . ?
C31 Ca2 O30 C32 -19.18(14) . . . . ?
C41 Ca2 O30 C32 166.93(14) . . . . ?
C42 Ca2 O30 C32 -170.36(14) . . . . ?
Zr1 Ca2 O30 C32 1.68(15) . . . . ?
Zr1 Ca2 O30 C32 50.6(4) 2_756 . . . ?
O31 Ca2 O41 C41 168.68(14) . . . . ?
O40 Ca2 O41 C41 -23.16(15) . . . . ?
O30 Ca2 O41 C41 6.1(2) . . . . ?
Cl3 Ca2 O41 C41 -107.12(15) . . . . ?
Cl2 Ca2 O41 C41 81.45(15) . . . . ?
O1 Ca2 O41 C41 168.80(16) . . . . ?
C31 Ca2 O41 C41 -168.41(17) . . . . ?
C42 Ca2 O41 C41 -27.90(15) . . . . ?
Zr1 Ca2 O41 C41 168.16(14) . . . . ?
Zr1 Ca2 O41 C41 170.01(19) 2_756 . . . ?
O31 Ca2 O41 Zr1 -1.32(12) . . . 2_756 ?
O40 Ca2 O41 Zr1 166.83(9) . . . 2_756 ?
O30 Ca2 O41 Zr1 -163.90(10) . . . 2_756 ?
Cl3 Ca2 O41 Zr1 82.88(8) . . . 2_756 ?
Cl2 Ca2 O41 Zr1 -88.55(8) . . . 2_756 ?
O1 Ca2 O41 Zr1 -1.20(5) . . . 2_756 ?
C31 Ca2 O41 Zr1 21.6(2) . . . 2_756 ?
C41 Ca2 O41 Zr1 -170.01(19) . . . 2_756 ?
C42 Ca2 O41 Zr1 162.10(12) . . . 2_756 ?
Zr1 Ca2 O41 Zr1 -1.85(7) . . . 2_756 ?
Zr1 O41 C41 C42 -141.07(18) 2_756 . . . ?
Ca2 O41 C41 C42 52.8(2) . . . . ?
Zr1 O41 C41 Ca2 166.1(3) 2_756 . . . ?
O31 Ca2 C41 O41 -23.4(3) . . . . ?
O40 Ca2 C41 O41 150.42(18) . . . . ?
O30 Ca2 C41 O41 -176.52(13) . . . . ?
Cl3 Ca2 C41 O41 74.28(15) . . . . ?
Cl2 Ca2 C41 O41 -96.32(15) . . . . ?
O1 Ca2 C41 O41 -10.27(14) . . . . ?
C31 Ca2 C41 O41 128.4(6) . . . . ?
C42 Ca2 C41 O41 131.0(2) . . . . ?
Zr1 Ca2 C41 O41 -14.58(17) . . . . ?
Zr1 Ca2 C41 O41 -6.21(12) 2_756 . . . ?
O31 Ca2 C41 C42 -154.36(18) . . . . ?
O41 Ca2 C41 C42 -131.0(2) . . . . ?
O40 Ca2 C41 C42 19.47(13) . . . . ?
O30 Ca2 C41 C42 52.53(18) . . . . ?
Cl3 Ca2 C41 C42 -56.68(15) . . . . ?
Cl2 Ca2 C41 C42 132.73(15) . . . . ?
O1 Ca2 C41 C42 -141.22(14) . . . . ?
C31 Ca2 C41 C42 -2.6(8) . . . . ?
Zr1 Ca2 C41 C42 -145.54(13) . . . . ?
Zr1 Ca2 C41 C42 -137.17(16) 2_756 . . . ?
O41 C41 C42 O40 -61.5(3) . . . . ?
Ca2 C41 C42 O40 -26.51(17) . . . . ?
O41 C41 C42 Ca2 -35.03(15) . . . . ?
O31 Ca2 C42 O40 -82.2(3) . . . . ?
O41 Ca2 C42 O40 169.23(19) . . . . ?
O30 Ca2 C42 O40 4.74(17) . . . . ?
Cl3 Ca2 C42 O40 -93.96(15) . . . . ?
Cl2 Ca2 C42 O40 94.76(15) . . . . ?
O1 Ca2 C42 O40 -174.12(14) . . . . ?
C31 Ca2 C42 O40 -37.4(2) . . . . ?
C41 Ca2 C42 O40 143.0(2) . . . . ?
Zr1 Ca2 C42 O40 -160.96(11) . . . . ?
Zr1 Ca2 C42 O40 178.69(16) 2_756 . . . ?
O31 Ca2 C42 C41 134.8(3) . . . . ?
O41 Ca2 C42 C41 26.19(13) . . . . ?
O40 Ca2 C42 C41 -143.0(2) . . . . ?
O30 Ca2 C42 C41 -138.29(15) . . . . ?
Cl3 Ca2 C42 C41 123.01(15) . . . . ?
Cl2 Ca2 C42 C41 -48.28(15) . . . . ?
O1 Ca2 C42 C41 42.85(16) . . . . ?
C31 Ca2 C42 C41 179.53(14) . . . . ?
Zr1 Ca2 C42 C41 56.0(2) . . . . ?
Zr1 Ca2 C42 C41 35.66(14) 2_756 . . . ?
C41 C42 O40 C43 176.1(2) . . . . ?
Ca2 C42 O40 C43 139.3(2) . . . . ?
C41 C42 O40 Ca2 36.8(2) . . . . ?
O31 Ca2 O40 C43 21.0(3) . . . . ?
O41 Ca2 O40 C43 -141.58(19) . . . . ?
O30 Ca2 O40 C43 51.35(18) . . . . ?
Cl3 Ca2 O40 C43 -50.32(18) . . . . ?
Cl2 Ca2 O40 C43 135.92(18) . . . . ?
O1 Ca2 O40 C43 -125.12(17) . . . . ?
C31 Ca2 O40 C43 22.8(2) . . . . ?
C41 Ca2 O40 C43 -154.6(2) . . . . ?
C42 Ca2 O40 C43 -133.2(3) . . . . ?
Zr1 Ca2 O40 C43 -75.5(3) . . . . ?
Zr1 Ca2 O40 C43 -134.52(18) 2_756 . . . ?
O31 Ca2 O40 C42 154.14(16) . . . . ?
O41 Ca2 O40 C42 -8.39(15) . . . . ?
O30 Ca2 O40 C42 -175.46(16) . . . . ?
Cl3 Ca2 O40 C42 82.87(16) . . . . ?
Cl2 Ca2 O40 C42 -90.88(16) . . . . ?
O1 Ca2 O40 C42 8.07(19) . . . . ?
C31 Ca2 O40 C42 155.99(15) . . . . ?
C41 Ca2 O40 C42 -21.40(15) . . . . ?
Zr1 Ca2 O40 C42 57.7(3) . . . . ?
Zr1 Ca2 O40 C42 -1.33(16) 2_756 . . . ?
